data_7243330
loop_
_publ_author_name
'Peloquin, Andrew J.'
'McMillen, Colin D.'
'Pennington, William T.'

_publ_section_title
;
 One dimensional halogen bond design: Br&#x22EF;N versus I&#x22EF;N with
 fluoroarenes
;
_journal_issue 35
_journal_name_full CrystEngComm
_journal_page_first 6098
_journal_page_last 6106
_journal_paper_doi 10.1039/D1CE00864A
_journal_volume 23
_journal_year 2021
_chemical_formula_moiety 'C12 F8 I2, C8 H6 N2'
_chemical_formula_sum 'C20 H6 F8 I2 N2'
_chemical_formula_weight 680.080
_space_group_crystal_system monoclinic
_space_group_IT_number 14
_space_group_name_Hall '-P 2ybc'
_space_group_name_H-M_alt 'P 1 21/c 1'
_symmetry_Int_Tables_number 14
_audit_creation_date 2021-05-25
_audit_creation_method
;
Olex2 1.3
(compiled 2020.11.12 svn.r5f609507 for OlexSys, GUI svn.r6272)
;
_audit_update_record
;
2021-06-27 deposited with the CCDC.	2021-08-02 downloaded from the CCDC.
;
_cell_angle_alpha 90
_cell_angle_beta 93.006(2)
_cell_angle_gamma 90
_cell_formula_units_Z 4
_cell_length_a 8.2738(5)
_cell_length_b 6.9896(4)
_cell_length_c 34.5606(18)
_cell_measurement_reflns_used 9856
_cell_measurement_temperature 100.0
_cell_measurement_theta_max 29.634
_cell_measurement_theta_min 2.361
_cell_volume 1995.9(2)
_computing_cell_refinement 'Bruker SAINT'
_computing_data_collection 'Bruker APEX3'
_computing_data_reduction 'Bruker SAINT'
_computing_molecular_graphics 'Olex2 1.3 (Dolomanov et al., 2009)'
_computing_publication_material 'Olex2 1.3 (Dolomanov et al., 2009)'
_computing_structure_refinement 'SHELXL-2016/6 (Sheldrick, 2016)'
_computing_structure_solution 'SHELXT 2014/5 (Sheldrick, 2014)'
_diffrn_ambient_temperature 100.0
_diffrn_measured_fraction_theta_full 0.9989
_diffrn_measured_fraction_theta_max 0.9990
_diffrn_measurement_device_type 'Bruker D8 Venture Photon 100'
_diffrn_measurement_method '\f and \w scans'
_diffrn_radiation_type MoK\a
_diffrn_radiation_wavelength 0.71073
_diffrn_reflns_av_R_equivalents 0.0418
_diffrn_reflns_av_unetI/netI 0.0258
_diffrn_reflns_Laue_measured_fraction_full 0.9989
_diffrn_reflns_Laue_measured_fraction_max 0.9990
_diffrn_reflns_limit_h_max 11
_diffrn_reflns_limit_h_min -11
_diffrn_reflns_limit_k_max 9
_diffrn_reflns_limit_k_min -9
_diffrn_reflns_limit_l_max 47
_diffrn_reflns_limit_l_min -48
_diffrn_reflns_number 39071
_diffrn_reflns_point_group_measured_fraction_full 0.9989
_diffrn_reflns_point_group_measured_fraction_max 0.9990
_diffrn_reflns_theta_full 25.2417
_diffrn_reflns_theta_max 26.00
_diffrn_reflns_theta_min 2.36
_diffrn_source 'Incoatec I\mS'
_diffrn_source_current 1.0
_diffrn_source_power 0.05
_diffrn_source_voltage 50.0
_exptl_absorpt_coefficient_mu 3.235
_exptl_absorpt_correction_T_max 0.7459
_exptl_absorpt_correction_T_min 0.5948
_exptl_absorpt_correction_type multi-scan
_exptl_absorpt_process_details
;
SADABS-2014/5 (Bruker,2014/5) was used for absorption correction.
wR2(int) was 0.0991 before and 0.0560 after correction.
The Ratio of minimum to maximum transmission is 0.7974.
The \l/2 correction factor is Not present.
;
_exptl_crystal_colour colourless
_exptl_crystal_colour_primary colourless
_exptl_crystal_density_diffrn 2.263
_exptl_crystal_density_meas ?
_exptl_crystal_density_method 'not measured'
_exptl_crystal_description block
_exptl_crystal_F_000 1269.738
_exptl_crystal_size_max 0.209
_exptl_crystal_size_mid 0.124
_exptl_crystal_size_min 0.074
_exptl_transmission_factor_max 'not measured'
_exptl_transmission_factor_min 'not measured'
_refine_diff_density_max 0.4034
_refine_diff_density_min -0.4400
_refine_diff_density_rms 0.0982
_refine_ls_d_res_high 0.8107
_refine_ls_d_res_low 8.6283
_refine_ls_goodness_of_fit_ref 1.0613
_refine_ls_hydrogen_treatment constr
_refine_ls_matrix_type full
_refine_ls_number_constraints 12
_refine_ls_number_parameters 289
_refine_ls_number_reflns 3924
_refine_ls_number_restraints 0
_refine_ls_restrained_S_all 1.0613
_refine_ls_R_factor_all 0.0210
_refine_ls_R_factor_gt 0.0171
_refine_ls_shift/su_max 0.0008
_refine_ls_shift/su_mean 0.0000
_refine_ls_structure_factor_coef Fsqd
_refine_ls_weighting_details 'w=1/[\s^2^(Fo^2^)+(0.0084P)^2^+2.6899P] where P=(Fo^2^+2Fc^2^)/3'
_refine_ls_weighting_scheme calc
_refine_ls_wR_factor_gt 0.0361
_refine_ls_wR_factor_ref 0.0388
_reflns_Friedel_coverage 0.0
_reflns_limit_h_max 10
_reflns_limit_h_min -10
_reflns_limit_k_max 8
_reflns_limit_k_min 0
_reflns_limit_l_max 42
_reflns_limit_l_min 0
_reflns_number_gt 3525
_reflns_number_total 3924
_reflns_threshold_expression I>=2u(I)
_cod_data_source_file d1ce00864a2.cif
_cod_data_source_block I2F8bph_quinox
_cod_depositor_comments
;
The following automatic conversions were performed:

data item '_exptl_crystal_density_meas' value 'not measured' was
changed to '?' -- the value is perceived as not measured.

Automatic conversion script
Id: cif_fix_values 7556 2019-12-06 15:28:31Z antanas 

 Adding full bibliography for 7243307--7243335.cif.
;
_cod_database_code 7243330
_olex2_refinement_description
;
1.a Aromatic/amide H refined with riding coordinates:
 C13(H13), C14(H14), C16(H16), C17(H17), C18(H18), C19(H19)
;
_olex2_submission_special_instructions 'No special instructions were received'

loop_
_space_group_symop_id
_space_group_symop_operation_xyz
1 x,y,z
2 -x,y+1/2,-z+1/2
3 -x,-y,-z
4 x,-y-1/2,z-1/2

loop_
_atom_site_label
_atom_site_type_symbol
_atom_site_fract_x
_atom_site_fract_y
_atom_site_fract_z
_atom_site_U_iso_or_equiv
_atom_site_adp_type
_atom_site_occupancy
_atom_site_refinement_flags_posn
I1 I 0.369389(19) 0.55105(2) 0.565768(4) 0.01560(5) Uani 1.000000 .
I2 I -0.215301(19) -0.04940(2) 0.289009(4) 0.01520(5) Uani 1.000000 .
F1 F 0.14853(18) 0.74074(19) 0.49840(4) 0.0188(3) Uani 1.000000 .
F2 F 0.02671(17) 0.6117(2) 0.43024(4) 0.0169(3) Uani 1.000000 .
F3 F 0.27693(17) 0.01445(19) 0.45434(4) 0.0168(3) Uani 1.000000 .
F4 F 0.40242(18) 0.1437(2) 0.52232(4) 0.0217(3) Uani 1.000000 .
F5 F -0.20588(17) -0.1676(2) 0.37871(4) 0.0188(3) Uani 1.000000 .
F6 F -0.06029(17) -0.01272(19) 0.44190(4) 0.0154(3) Uani 1.000000 .
F7 F 0.16460(17) 0.4667(2) 0.36491(4) 0.0185(3) Uani 1.000000 .
F8 F 0.00370(17) 0.3273(2) 0.30248(4) 0.0194(3) Uani 1.000000 .
C1 C 0.2805(3) 0.4464(4) 0.51207(7) 0.0141(5) Uani 1.000000 .
C2 C 0.1846(3) 0.5624(3) 0.48763(7) 0.0133(5) Uani 1.000000 .
C3 C 0.1205(3) 0.4944(3) 0.45264(7) 0.0129(5) Uani 1.000000 .
C4 C 0.1444(3) 0.3073(3) 0.44089(7) 0.0123(5) Uani 1.000000 .
C5 C 0.2428(3) 0.1937(3) 0.46521(7) 0.0132(5) Uani 1.000000 .
C6 C 0.3087(3) 0.2613(4) 0.50010(7) 0.0144(5) Uani 1.000000 .
C7 C -0.1032(3) 0.0737(3) 0.33868(7) 0.0138(5) Uani 1.000000 .
C8 C -0.1160(3) -0.0093(3) 0.37476(7) 0.0137(5) Uani 1.000000 .
C9 C -0.0380(3) 0.0680(3) 0.40738(7) 0.0127(5) Uani 1.000000 .
C10 C 0.0600(3) 0.2288(3) 0.40540(7) 0.0126(5) Uani 1.000000 .
C11 C 0.0704(3) 0.3116(3) 0.36916(7) 0.0138(5) Uani 1.000000 .
C12 C -0.0108(3) 0.2374(4) 0.33665(7) 0.0140(5) Uani 1.000000 .
N1 N 0.4589(2) 0.6731(3) 0.64398(6) 0.0163(4) Uani 1.000000 .
N2 N 0.6039(2) 0.6845(3) 0.71959(6) 0.0157(4) Uani 1.000000 .
C13 C 0.4399(3) 0.5355(4) 0.66908(7) 0.0173(5) Uani 1.000000 .
H13 H 0.3749(3) 0.4284(4) 0.66155(7) 0.0208(6) Uiso 1.000000 R
C14 C 0.5129(3) 0.5410(4) 0.70704(7) 0.0165(5) Uani 1.000000 .
H14 H 0.4955(3) 0.4371(4) 0.72406(7) 0.0198(6) Uiso 1.000000 R
C15 C 0.6237(3) 0.8320(3) 0.69428(7) 0.0136(5) Uani 1.000000 .
C16 C 0.7178(3) 0.9932(4) 0.70600(7) 0.0179(5) Uani 1.000000 .
H16 H 0.7668(3) 0.9993(4) 0.73145(7) 0.0214(6) Uiso 1.000000 R
C17 C 0.7379(3) 1.1406(4) 0.68042(8) 0.0203(6) Uani 1.000000 .
H17 H 0.8016(3) 1.2482(4) 0.68824(8) 0.0244(7) Uiso 1.000000 R
C18 C 0.6648(3) 1.1336(4) 0.64259(8) 0.0211(6) Uani 1.000000 .
H18 H 0.6794(3) 1.2370(4) 0.62528(8) 0.0254(7) Uiso 1.000000 R
C19 C 0.5731(3) 0.9797(4) 0.63059(7) 0.0175(5) Uani 1.000000 .
H19 H 0.5246(3) 0.9764(4) 0.60506(7) 0.0210(6) Uiso 1.000000 R
C20 C 0.5508(3) 0.8261(3) 0.65618(7) 0.0138(5) Uani 1.000000 .

loop_
_atom_site_aniso_label
_atom_site_aniso_U_11
_atom_site_aniso_U_22
_atom_site_aniso_U_33
_atom_site_aniso_U_12
_atom_site_aniso_U_13
_atom_site_aniso_U_23
I1 0.01568(9) 0.01997(9) 0.01102(8) -0.00476(6) -0.00041(6) -0.00152(6)
I2 0.01516(9) 0.01760(9) 0.01255(8) -0.00056(6) -0.00208(6) -0.00291(6)
F1 0.0283(8) 0.0106(7) 0.0173(7) -0.0008(6) 0.0009(6) -0.0032(6)
F2 0.0207(8) 0.0131(7) 0.0164(7) 0.0039(6) -0.0043(6) 0.0005(6)
F3 0.0215(8) 0.0123(7) 0.0166(7) 0.0038(6) -0.0000(6) -0.0008(6)
F4 0.0239(8) 0.0235(8) 0.0167(7) 0.0076(7) -0.0064(6) 0.0014(6)
F5 0.0214(8) 0.0155(7) 0.0193(7) -0.0090(6) -0.0011(6) -0.0004(6)
F6 0.0210(8) 0.0139(7) 0.0116(7) -0.0024(6) 0.0018(5) 0.0025(5)
F7 0.0222(8) 0.0150(7) 0.0181(7) -0.0086(6) 0.0008(6) 0.0024(6)
F8 0.0252(8) 0.0209(8) 0.0119(7) -0.0026(6) -0.0012(6) 0.0046(6)
C1 0.0141(12) 0.0181(13) 0.0102(11) -0.0039(10) 0.0010(9) -0.0008(10)
C2 0.0151(12) 0.0105(12) 0.0145(12) -0.0024(10) 0.0031(9) -0.0013(9)
C3 0.0130(12) 0.0124(12) 0.0134(12) -0.0021(9) 0.0016(9) 0.0042(9)
C4 0.0127(12) 0.0141(12) 0.0101(11) -0.0017(9) 0.0013(9) -0.0012(9)
C5 0.0146(12) 0.0116(12) 0.0135(12) -0.0013(10) 0.0024(9) 0.0004(9)
C6 0.0102(12) 0.0201(13) 0.0132(12) 0.0006(10) 0.0019(9) 0.0029(10)
C7 0.0119(12) 0.0155(12) 0.0136(12) 0.0015(10) -0.0021(9) -0.0031(10)
C8 0.0136(12) 0.0099(11) 0.0176(12) -0.0005(9) 0.0010(9) -0.0012(9)
C9 0.0135(12) 0.0125(12) 0.0122(12) 0.0019(10) 0.0029(9) 0.0011(9)
C10 0.0125(12) 0.0102(11) 0.0148(12) 0.0022(9) -0.0008(9) -0.0018(9)
C11 0.0136(12) 0.0113(12) 0.0167(12) -0.0010(9) 0.0018(9) 0.0013(9)
C12 0.0159(13) 0.0151(12) 0.0113(12) 0.0017(10) 0.0019(9) 0.0021(9)
N1 0.0182(11) 0.0166(11) 0.0141(10) -0.0013(9) 0.0006(8) -0.0008(9)
N2 0.0154(11) 0.0183(11) 0.0134(10) 0.0018(9) -0.0002(8) 0.0001(8)
C13 0.0177(13) 0.0174(13) 0.0167(13) -0.0038(11) -0.0005(10) -0.0020(10)
C14 0.0177(13) 0.0153(13) 0.0167(12) -0.0010(10) 0.0028(10) 0.0029(10)
C15 0.0140(12) 0.0145(12) 0.0123(12) 0.0024(10) 0.0013(9) -0.0024(9)
C16 0.0148(13) 0.0205(13) 0.0181(13) 0.0010(10) -0.0003(10) -0.0054(10)
C17 0.0163(13) 0.0165(13) 0.0283(15) -0.0027(11) 0.0023(11) -0.0053(11)
C18 0.0227(14) 0.0150(13) 0.0261(14) 0.0005(11) 0.0055(11) 0.0050(11)
C19 0.0207(14) 0.0182(13) 0.0136(12) 0.0021(11) 0.0011(10) 0.0016(10)
C20 0.0140(12) 0.0148(12) 0.0127(12) 0.0034(10) 0.0020(9) -0.0022(9)

loop_
_atom_type_symbol
_atom_type_scat_dispersion_real
_atom_type_scat_dispersion_imag
_atom_type_scat_Cromer_Mann_a1
_atom_type_scat_Cromer_Mann_a2
_atom_type_scat_Cromer_Mann_a3
_atom_type_scat_Cromer_Mann_a4
_atom_type_scat_Cromer_Mann_b1
_atom_type_scat_Cromer_Mann_b2
_atom_type_scat_Cromer_Mann_b3
_atom_type_scat_Cromer_Mann_b4
_atom_type_scat_Cromer_Mann_c
_atom_type_scat_source
_atom_type_scat_dispersion_source
I -0.41187 1.83264 20.14720 18.99490 7.51380 2.27350 4.34700 0.38140 27.76600 66.87760 4.07119989395 'International Tables Volume C Table 6.1.1.4 (pp. 500-502)' 'Henke, Gullikson and Davis, At. Data and Nucl. Data Tables, 1993, 54, 2'
H 0.00000 0.00000 0.49300 0.32291 0.14019 0.04081 10.51090 26.12570 3.14236 57.79970 0.0030380000826 'International Tables Volume C Table 6.1.1.4 (pp. 500-502)' 'Henke, Gullikson and Davis, At. Data and Nucl. Data Tables, 1993, 54, 2'
C 0.00347 0.00161 2.31000 1.02000 1.58860 0.86500 20.84390 10.20750 0.56870 51.65120 0.215599998832 'International Tables Volume C Table 6.1.1.4 (pp. 500-502)' 'Henke, Gullikson and Davis, At. Data and Nucl. Data Tables, 1993, 54, 2'
F 0.01794 0.01033 3.53920 2.64120 1.51700 1.02430 10.28250 4.29440 0.26150 26.14760 0.277599990368 'International Tables Volume C Table 6.1.1.4 (pp. 500-502)' 'Henke, Gullikson and Davis, At. Data and Nucl. Data Tables, 1993, 54, 2'
N 0.00653 0.00323 12.21260 3.13220 2.01250 1.16630 0.00570 9.89330 28.99750 0.58260 -11.5290002823 'International Tables Volume C Table 6.1.1.4 (pp. 500-502)' 'Henke, Gullikson and Davis, At. Data and Nucl. Data Tables, 1993, 54, 2'

loop_
_geom_angle_atom_site_label_1
_geom_angle_atom_site_label_2
_geom_angle_atom_site_label_3
_geom_angle
_geom_angle_site_symmetry_1
_geom_angle_site_symmetry_3
_geom_angle_publ_flag
C2 C1 I1 119.88(18) . . ?
C6 C1 I1 122.40(18) . . ?
C6 C1 C2 117.7(2) . . ?
C1 C2 F1 120.2(2) . . ?
C3 C2 F1 118.9(2) . . ?
C3 C2 C1 120.9(2) . . ?
C2 C3 F2 118.6(2) . . ?
C4 C3 F2 119.5(2) . . ?
C4 C3 C2 121.9(2) . . ?
C5 C4 C3 116.7(2) . . ?
C10 C4 C3 121.5(2) . . ?
C10 C4 C5 121.6(2) . . ?
C4 C5 F3 119.3(2) . . ?
C6 C5 F3 119.0(2) . . ?
C6 C5 C4 121.7(2) . . ?
C1 C6 F4 120.2(2) . . ?
C5 C6 F4 118.7(2) . . ?
C5 C6 C1 121.1(2) . . ?
C8 C7 I2 121.00(18) . . ?
C12 C7 I2 121.47(18) . . ?
C12 C7 C8 117.5(2) . . ?
C7 C8 F5 120.4(2) . . ?
C9 C8 F5 118.5(2) . . ?
C9 C8 C7 121.2(2) . . ?
C8 C9 F6 118.8(2) . . ?
C10 C9 F6 119.5(2) . . ?
C10 C9 C8 121.7(2) . . ?
C9 C10 C4 120.5(2) . . ?
C11 C10 C4 122.9(2) . . ?
C11 C10 C9 116.5(2) . . ?
C10 C11 F7 119.9(2) . . ?
C12 C11 F7 118.3(2) . . ?
C12 C11 C10 121.9(2) . . ?
C7 C12 F8 120.4(2) . . ?
C11 C12 F8 118.4(2) . . ?
C11 C12 C7 121.2(2) . . ?
C20 N1 C13 117.0(2) . . ?
C15 N2 C14 116.7(2) . . ?
H13 C13 N1 118.87(14) . . ?
C14 C13 N1 122.3(2) . . ?
C14 C13 H13 118.87(14) . . ?
C13 C14 N2 122.4(2) . . ?
H14 C14 N2 118.80(14) . . ?
H14 C14 C13 118.80(14) . . ?
C16 C15 N2 120.0(2) . . ?
C20 C15 N2 120.8(2) . . ?
C20 C15 C16 119.3(2) . . ?
H16 C16 C15 120.14(14) . . ?
C17 C16 C15 119.7(2) . . ?
C17 C16 H16 120.14(15) . . ?
H17 C17 C16 119.68(15) . . ?
C18 C17 C16 120.6(2) . . ?
C18 C17 H17 119.68(15) . . ?
H18 C18 C17 119.62(15) . . ?
C19 C18 C17 120.8(2) . . ?
C19 C18 H18 119.62(15) . . ?
H19 C19 C18 120.08(15) . . ?
C20 C19 C18 119.8(2) . . ?
C20 C19 H19 120.08(14) . . ?
C15 C20 N1 120.8(2) . . ?
C19 C20 N1 119.4(2) . . ?
C19 C20 C15 119.8(2) . . ?

loop_
_geom_bond_atom_site_label_1
_geom_bond_atom_site_label_2
_geom_bond_distance
_geom_bond_site_symmetry_2
_geom_bond_publ_flag
I1 C1 2.092(2) . ?
I2 C7 2.093(2) . ?
F1 C2 1.339(3) . ?
F2 C3 1.346(3) . ?
F3 C5 1.342(3) . ?
F4 C6 1.343(3) . ?
F5 C8 1.345(3) . ?
F6 C9 1.341(3) . ?
F7 C11 1.347(3) . ?
F8 C12 1.348(3) . ?
C1 C2 1.390(3) . ?
C1 C6 1.382(3) . ?
C2 C3 1.379(3) . ?
C3 C4 1.387(3) . ?
C4 C5 1.389(3) . ?
C4 C10 1.484(3) . ?
C5 C6 1.381(3) . ?
C7 C8 1.384(3) . ?
C7 C12 1.380(3) . ?
C8 C9 1.379(3) . ?
C9 C10 1.390(3) . ?
C10 C11 1.386(3) . ?
C11 C12 1.380(3) . ?
N1 C13 1.310(3) . ?
N1 C20 1.367(3) . ?
N2 C14 1.314(3) . ?
N2 C15 1.368(3) . ?
C13 H13 0.9500 . ?
C13 C14 1.416(3) . ?
C14 H14 0.9500 . ?
C15 C16 1.416(3) . ?
C15 C20 1.420(3) . ?
C16 H16 0.9500 . ?
C16 C17 1.373(4) . ?
C17 H17 0.9500 . ?
C17 C18 1.413(4) . ?
C18 H18 0.9500 . ?
C18 C19 1.368(4) . ?
C19 H19 0.9500 . ?
C19 C20 1.410(3) . ?

loop_
_geom_torsion_atom_site_label_1
_geom_torsion_atom_site_label_2
_geom_torsion_atom_site_label_3
_geom_torsion_atom_site_label_4
_geom_torsion
_geom_torsion_site_symmetry_1
_geom_torsion_site_symmetry_2
_geom_torsion_site_symmetry_3
_geom_torsion_site_symmetry_4
_geom_torsion_publ_flag
I1 C1 C2 F1 -0.2(2) . . . . ?
I1 C1 C2 C3 -177.96(18) . . . . ?
I1 C1 C6 F4 -3.2(2) . . . . ?
I1 C1 C6 C5 177.23(18) . . . . ?
I2 C7 C8 F5 -2.3(2) . . . . ?
I2 C7 C8 C9 177.92(18) . . . . ?
I2 C7 C12 F8 2.9(2) . . . . ?
I2 C7 C12 C11 -176.20(18) . . . . ?
F1 C2 C1 C6 177.6(2) . . . . ?
F1 C2 C3 F2 1.4(2) . . . . ?
F1 C2 C3 C4 -175.7(2) . . . . ?
F2 C3 C2 C1 179.2(2) . . . . ?
F2 C3 C4 C5 179.8(2) . . . . ?
F2 C3 C4 C10 -4.1(3) . . . . ?
F3 C5 C4 C3 -176.6(2) . . . . ?
F3 C5 C4 C10 7.4(3) . . . . ?
F3 C5 C6 F4 -1.2(2) . . . . ?
F3 C5 C6 C1 178.3(2) . . . . ?
F4 C6 C1 C2 179.1(2) . . . . ?
F4 C6 C5 C4 179.7(2) . . . . ?
F5 C8 C7 C12 179.2(2) . . . . ?
F5 C8 C9 F6 -2.8(2) . . . . ?
F5 C8 C9 C10 178.5(2) . . . . ?
F6 C9 C8 C7 177.0(2) . . . . ?
F6 C9 C10 C4 2.1(3) . . . . ?
F6 C9 C10 C11 -176.4(2) . . . . ?
F7 C11 C10 C4 2.2(3) . . . . ?
F7 C11 C10 C9 -179.3(2) . . . . ?
F7 C11 C12 F8 -2.1(2) . . . . ?
F7 C11 C12 C7 176.9(2) . . . . ?
F8 C12 C7 C8 -178.7(2) . . . . ?
F8 C12 C11 C10 179.2(2) . . . . ?
C1 C2 C3 C4 2.1(3) . . . . ?
C1 C6 C5 C4 -0.7(3) . . . . ?
C2 C3 C4 C5 -3.1(3) . . . . ?
C2 C3 C4 C10 172.9(2) . . . . ?
C3 C4 C5 C6 2.4(3) . . . . ?
C3 C4 C10 C9 -122.1(2) . . . . ?
C3 C4 C10 C11 56.3(3) . . . . ?
C4 C10 C9 C8 -179.1(2) . . . . ?
C4 C10 C11 C12 -179.1(2) . . . . ?
C7 C8 C9 C10 -1.8(3) . . . . ?
C7 C12 C11 C10 -1.7(3) . . . . ?
C8 C9 C10 C11 2.4(3) . . . . ?
C9 C10 C11 C12 -0.7(3) . . . . ?
N1 C13 C14 N2 0.2(3) . . . . ?
N1 C20 C15 N2 0.2(3) . . . . ?
N1 C20 C15 C16 -179.8(2) . . . . ?
N1 C20 C19 C18 179.9(2) . . . . ?
N2 C15 C16 C17 179.7(2) . . . . ?
N2 C15 C20 C19 -179.9(2) . . . . ?
C15 C16 C17 C18 0.4(3) . . . . ?
C15 C20 C19 C18 0.0(3) . . . . ?
C16 C17 C18 C19 -0.3(3) . . . . ?
C17 C18 C19 C20 0.1(3) . . . . ?
